data_7230916
loop_
_publ_author_name
'Yue, Qi'
'Liu, Xu'
'Guo, Wei-Xiao'
'Gao, En-Qing'

_publ_section_title
;
 Structural diversity and magnetic properties of Co(II)/Mn(II)/Ni(II)
 coordination polymers constructed from an unsymmetrical tetracarboxylic
 acid and varying N-donor ligands
;
_journal_name_full CrystEngComm
_journal_paper_doi 10.1039/C8CE00692J
_journal_year 2018
_chemical_formula_sum 'C3.35 H2.71 Co0.19 N0.26 O1.42'
_chemical_formula_weight 80.75
_chemical_name_systematic
;
 ?
;
_space_group_crystal_system monoclinic
_space_group_IT_number 14
_space_group_name_Hall '-P 2ybc'
_space_group_name_H-M_alt 'P 1 21/c 1'
_symmetry_space_group_name_Hall '-P 2ybc'
_symmetry_space_group_name_H-M 'P 1 21/c 1'
_atom_sites_solution_hydrogens mixed
_audit_creation_method SHELXL-2014
_audit_update_record
;
2018-04-20 deposited with the CCDC.
2018-06-19 downloaded from the CCDC.
;
_cell_angle_alpha 90
_cell_angle_beta 98.193(6)
_cell_angle_gamma 90
_cell_formula_units_Z 31
_cell_length_a 19.532(4)
_cell_length_b 8.8486(17)
_cell_length_c 14.171(3)
_cell_measurement_reflns_used 4610
_cell_measurement_temperature 296(2)
_cell_measurement_theta_max 24.86
_cell_measurement_theta_min 2.53
_cell_volume 2424.2(9)
_computing_cell_refinement 'Bruker SMART'
_computing_data_collection 'Bruker SMART'
_computing_data_reduction 'Bruker SAINT'
_computing_structure_refinement 'SHELXL-2014 (Sheldrick, 2014)'
_diffrn_ambient_temperature 296(2)
_diffrn_measured_fraction_theta_full 0.997
_diffrn_measured_fraction_theta_max 0.988
_diffrn_measurement_device_type 'CCD area detector'
_diffrn_measurement_method 'phi and omega scans'
_diffrn_radiation_type MoK\a
_diffrn_radiation_wavelength 0.71073
_diffrn_reflns_av_R_equivalents 0.0732
_diffrn_reflns_av_unetI/netI 0.0597
_diffrn_reflns_Laue_measured_fraction_full 0.997
_diffrn_reflns_Laue_measured_fraction_max 0.988
_diffrn_reflns_limit_h_max 23
_diffrn_reflns_limit_h_min -25
_diffrn_reflns_limit_k_max 11
_diffrn_reflns_limit_k_min -11
_diffrn_reflns_limit_l_max 17
_diffrn_reflns_limit_l_min -18
_diffrn_reflns_number 31187
_diffrn_reflns_point_group_measured_fraction_full 0.997
_diffrn_reflns_point_group_measured_fraction_max 0.988
_diffrn_reflns_theta_full 25.242
_diffrn_reflns_theta_max 27.817
_diffrn_reflns_theta_min 2.107
_exptl_absorpt_coefficient_mu 1.110
_exptl_crystal_colour purple
_exptl_crystal_density_diffrn 1.715
_exptl_crystal_description plate
_exptl_crystal_F_000 1278
_refine_diff_density_max 0.859
_refine_diff_density_min -0.547
_refine_diff_density_rms 0.102
_refine_ls_extinction_method none
_refine_ls_goodness_of_fit_ref 1.096
_refine_ls_hydrogen_treatment mixed
_refine_ls_matrix_type full
_refine_ls_number_parameters 395
_refine_ls_number_reflns 5681
_refine_ls_number_restraints 9
_refine_ls_restrained_S_all 1.095
_refine_ls_R_factor_all 0.0848
_refine_ls_R_factor_gt 0.0534
_refine_ls_shift/su_max 0.000
_refine_ls_shift/su_mean 0.000
_refine_ls_structure_factor_coef Fsqd
_refine_ls_weighting_details 'w=1/[\s^2^(Fo^2^)+(0.0454P)^2^+6.3437P] where P=(Fo^2^+2Fc^2^)/3'
_refine_ls_weighting_scheme calc
_refine_ls_wR_factor_gt 0.1277
_refine_ls_wR_factor_ref 0.1401
_reflns_Friedel_coverage 0.000
_reflns_number_gt 3978
_reflns_number_total 5681
_reflns_threshold_expression 'I > 2\s(I)'
_cod_data_source_file c8ce00692j2.cif
_cod_data_source_block 5
_cod_original_cell_volume 2424.1(8)
_cod_database_code 7230916
_shelx_space_group_comment
;
The symmetry employed for this shelxl refinement is uniquely defined
by the following loop, which should always be used as a source of
symmetry information in preference to the above space-group names.
They are only intended as comments.
;
_shelxl_version_number 2014-3

loop_
_space_group_symop_operation_xyz
'x, y, z'
'-x, y+1/2, -z+1/2'
'-x, -y, -z'
'x, -y-1/2, z-1/2'

loop_
_atom_site_label
_atom_site_type_symbol
_atom_site_fract_x
_atom_site_fract_y
_atom_site_fract_z
_atom_site_U_iso_or_equiv
_atom_site_adp_type
_atom_site_occupancy
_atom_site_site_symmetry_order
_atom_site_calc_flag
_atom_site_refinement_flags_posn
_atom_site_refinement_flags_adp
_atom_site_refinement_flags_occupancy
Co1 Co 0.05175(3) 0.39254(6) 0.85429(4) 0.01842(14) Uani 1 1 d . . .
Co2 Co 0.5000 0.5000 1.0000 0.02164(19) Uani 1 2 d S . P
O1 O 0.05874(14) 0.6227(3) 0.85826(18) 0.0207(6) Uani 1 1 d . . .
O2 O 0.13219(15) 0.5272(3) 0.9747(2) 0.0264(6) Uani 1 1 d . . .
O3 O 0.00839(15) 0.6586(3) 1.0467(2) 0.0279(7) Uani 1 1 d . . .
O4 O -0.00402(15) 0.8543(3) 1.1368(2) 0.0254(6) Uani 1 1 d . . .
O5 O 0.33534(18) 0.5150(4) 0.6372(3) 0.0415(9) Uani 1 1 d D . .
H5B H 0.369(3) 0.473(8) 0.615(5) 0.09(2) Uiso 1 1 d D . .
O6 O 0.41710(17) 0.6879(4) 0.6844(2) 0.0389(8) Uani 1 1 d . . .
O7 O 0.43539(15) 0.6176(4) 0.8984(2) 0.0310(7) Uani 1 1 d . . .
O8 O 0.44454(17) 0.8688(4) 0.9022(3) 0.0432(9) Uani 1 1 d . . .
O9 O -0.01626(16) 0.3888(3) 0.7314(2) 0.0273(7) Uani 1 1 d D . .
H9B H -0.015(3) 0.457(3) 0.691(3) 0.041(15) Uiso 1 1 d D . .
H9A H -0.022(3) 0.306(3) 0.704(3) 0.051(17) Uiso 1 1 d D . .
O10 O 0.47485(18) 0.3092(4) 0.9098(2) 0.0333(7) Uani 1 1 d D . .
H10B H 0.5101(18) 0.274(5) 0.890(4) 0.052(17) Uiso 1 1 d D . .
H10C H 0.460(2) 0.236(4) 0.939(3) 0.047(16) Uiso 1 1 d D . .
O11 O 0.42121(19) 0.4105(4) 0.5256(3) 0.0374(8) Uani 1 1 d D . .
H11A H 0.460(2) 0.410(10) 0.562(5) 0.11(3) Uiso 1 1 d D . .
H11B H 0.418(3) 0.477(5) 0.483(3) 0.055(19) Uiso 1 1 d D . .
N1 N 0.13682(17) 0.2986(4) 0.8040(2) 0.0212(7) Uani 1 1 d . . .
N2 N 0.41439(18) 0.0423(4) 0.5768(2) 0.0244(7) Uani 1 1 d . . .
C1 C 0.10246(19) 0.6375(4) 0.9340(3) 0.0169(8) Uani 1 1 d . . .
C2 C 0.11965(19) 0.7969(4) 0.9672(3) 0.0172(8) Uani 1 1 d . . .
C3 C 0.0823(2) 0.8698(4) 1.0312(3) 0.0183(8) Uani 1 1 d . . .
C4 C 0.0254(2) 0.7912(4) 1.0732(3) 0.0199(8) Uani 1 1 d . . .
C5 C 0.0984(2) 1.0179(4) 1.0597(3) 0.0225(8) Uani 1 1 d . . .
H5A H 0.0736 1.0657 1.1025 0.027 Uiso 1 1 calc R U .
C6 C 0.1509(2) 1.0937(5) 1.0248(3) 0.0245(9) Uani 1 1 d . . .
H6A H 0.1606 1.1934 1.0425 0.029 Uiso 1 1 calc R U .
C7 C 0.1891(2) 1.0219(5) 0.9634(3) 0.0252(9) Uani 1 1 d . . .
H7A H 0.2255 1.0729 0.9418 0.030 Uiso 1 1 calc R U .
C8 C 0.1740(2) 0.8736(4) 0.9332(3) 0.0188(8) Uani 1 1 d . . .
C9 C 0.2195(2) 0.8061(4) 0.8680(3) 0.0205(8) Uani 1 1 d . . .
C10 C 0.2908(2) 0.8115(5) 0.8961(3) 0.0241(9) Uani 1 1 d . . .
H10A H 0.3078 0.8542 0.9548 0.029 Uiso 1 1 calc R U .
C11 C 0.3372(2) 0.7552(4) 0.8394(3) 0.0210(8) Uani 1 1 d . . .
C12 C 0.4125(2) 0.7481(5) 0.8820(3) 0.0250(9) Uani 1 1 d . . .
C13 C 0.3116(2) 0.6919(5) 0.7509(3) 0.0231(8) Uani 1 1 d . . .
C14 C 0.3612(2) 0.6332(5) 0.6882(3) 0.0269(9) Uani 1 1 d . . .
C15 C 0.2407(2) 0.6894(5) 0.7220(3) 0.0265(9) Uani 1 1 d . . .
H15A H 0.2236 0.6499 0.6625 0.032 Uiso 1 1 calc R U .
C16 C 0.1950(2) 0.7439(5) 0.7795(3) 0.0257(9) Uani 1 1 d . . .
H16A H 0.1476 0.7392 0.7590 0.031 Uiso 1 1 calc R U .
C17 C 0.1268(2) 0.1828(5) 0.7411(3) 0.0241(9) Uani 1 1 d . . .
H17A H 0.0824 0.1442 0.7252 0.029 Uiso 1 1 calc R U .
C18 C 0.2008(2) 0.3513(5) 0.8263(3) 0.0265(9) Uani 1 1 d . . .
H18A H 0.2085 0.4305 0.8697 0.032 Uiso 1 1 calc R U .
C19 C 0.1794(2) 0.1200(5) 0.6997(3) 0.0233(8) Uani 1 1 d . . .
H19A H 0.1704 0.0403 0.6570 0.028 Uiso 1 1 calc R U .
C20 C 0.2562(2) 0.2938(5) 0.7878(3) 0.0258(9) Uani 1 1 d . . .
H20A H 0.3002 0.3338 0.8059 0.031 Uiso 1 1 calc R U .
C21 C 0.2469(2) 0.1763(5) 0.7219(3) 0.0239(9) Uani 1 1 d . . .
C22 C 0.3046(2) 0.1204(5) 0.6737(3) 0.0253(9) Uani 1 1 d . . .
C23 C 0.2934(2) 0.0721(6) 0.5802(3) 0.0350(11) Uani 1 1 d . . .
H23A H 0.2485 0.0645 0.5481 0.042 Uiso 1 1 calc R U .
C24 C 0.3724(2) 0.1216(6) 0.7195(3) 0.0338(11) Uani 1 1 d . . .
H24A H 0.3823 0.1487 0.7834 0.041 Uiso 1 1 calc R U .
C25 C 0.3486(2) 0.0355(6) 0.5346(3) 0.0315(10) Uani 1 1 d . . .
H25A H 0.3400 0.0043 0.4714 0.038 Uiso 1 1 calc R U .
C26 C 0.4248(2) 0.0821(6) 0.6688(3) 0.0328(10) Uani 1 1 d . . .
H26A H 0.4699 0.0832 0.7002 0.039 Uiso 1 1 calc R U .

loop_
_atom_site_aniso_label
_atom_site_aniso_U_11
_atom_site_aniso_U_22
_atom_site_aniso_U_33
_atom_site_aniso_U_23
_atom_site_aniso_U_13
_atom_site_aniso_U_12
Co1 0.0192(3) 0.0161(3) 0.0211(3) -0.0016(2) 0.0070(2) -0.0003(2)
Co2 0.0177(4) 0.0252(4) 0.0230(4) 0.0039(3) 0.0062(3) 0.0002(3)
O1 0.0240(15) 0.0167(14) 0.0206(13) -0.0026(11) 0.0006(11) -0.0032(11)
O2 0.0308(17) 0.0204(15) 0.0281(15) 0.0026(12) 0.0048(12) 0.0072(12)
O3 0.0327(17) 0.0208(15) 0.0332(16) -0.0080(12) 0.0155(13) -0.0082(13)
O4 0.0289(16) 0.0206(14) 0.0295(15) -0.0016(12) 0.0137(13) 0.0000(12)
O5 0.035(2) 0.047(2) 0.046(2) -0.0213(17) 0.0199(16) -0.0041(17)
O6 0.0319(19) 0.048(2) 0.0406(18) -0.0073(16) 0.0195(15) -0.0065(16)
O7 0.0244(16) 0.0363(18) 0.0324(16) 0.0071(14) 0.0044(13) 0.0043(14)
O8 0.0264(18) 0.040(2) 0.062(2) -0.0136(17) 0.0027(16) -0.0077(15)
O9 0.0360(18) 0.0185(15) 0.0259(15) 0.0006(13) -0.0010(13) -0.0048(14)
O10 0.035(2) 0.0297(18) 0.0370(18) -0.0004(15) 0.0100(15) -0.0027(15)
O11 0.038(2) 0.035(2) 0.041(2) 0.0000(16) 0.0118(17) 0.0076(16)
N1 0.0215(18) 0.0197(17) 0.0241(17) -0.0008(14) 0.0096(14) 0.0013(14)
N2 0.0208(18) 0.0280(19) 0.0259(17) -0.0035(14) 0.0085(14) 0.0027(15)
C1 0.018(2) 0.0154(19) 0.0192(18) -0.0002(14) 0.0096(15) -0.0008(15)
C2 0.0183(19) 0.0153(18) 0.0174(17) 0.0008(14) 0.0003(14) 0.0011(15)
C3 0.021(2) 0.019(2) 0.0156(18) 0.0001(14) 0.0043(15) 0.0018(15)
C4 0.023(2) 0.0191(19) 0.0184(18) 0.0015(15) 0.0059(15) 0.0002(16)
C5 0.023(2) 0.021(2) 0.0235(19) -0.0059(16) 0.0048(16) 0.0013(16)
C6 0.027(2) 0.0159(19) 0.030(2) -0.0029(16) 0.0049(17) -0.0058(17)
C7 0.024(2) 0.024(2) 0.028(2) -0.0005(17) 0.0070(17) -0.0049(17)
C8 0.019(2) 0.021(2) 0.0170(18) -0.0009(15) 0.0023(14) -0.0001(16)
C9 0.022(2) 0.0173(19) 0.0234(19) 0.0024(15) 0.0080(16) 0.0000(16)
C10 0.022(2) 0.026(2) 0.023(2) -0.0037(17) 0.0022(16) -0.0022(17)
C11 0.019(2) 0.019(2) 0.025(2) 0.0012(16) 0.0046(16) -0.0013(16)
C12 0.019(2) 0.034(2) 0.024(2) 0.0011(17) 0.0076(16) 0.0019(18)
C13 0.022(2) 0.025(2) 0.024(2) 0.0004(17) 0.0069(16) 0.0013(17)
C14 0.029(2) 0.030(2) 0.023(2) 0.0013(17) 0.0073(17) 0.0028(19)
C15 0.024(2) 0.031(2) 0.024(2) -0.0043(17) 0.0027(17) -0.0017(18)
C16 0.019(2) 0.032(2) 0.027(2) -0.0005(17) 0.0024(16) -0.0016(17)
C17 0.021(2) 0.026(2) 0.026(2) -0.0023(17) 0.0046(16) -0.0023(17)
C18 0.030(2) 0.027(2) 0.025(2) -0.0052(17) 0.0098(18) -0.0043(18)
C19 0.026(2) 0.021(2) 0.024(2) -0.0050(16) 0.0053(16) 0.0009(17)
C20 0.023(2) 0.029(2) 0.027(2) -0.0046(17) 0.0047(17) -0.0047(18)
C21 0.024(2) 0.024(2) 0.025(2) 0.0014(16) 0.0081(16) 0.0029(17)
C22 0.021(2) 0.027(2) 0.029(2) -0.0023(17) 0.0074(17) 0.0014(17)
C23 0.018(2) 0.050(3) 0.037(2) -0.011(2) 0.0020(18) 0.003(2)
C24 0.021(2) 0.057(3) 0.023(2) -0.011(2) 0.0005(17) 0.003(2)
C25 0.023(2) 0.049(3) 0.023(2) -0.0092(19) 0.0041(17) 0.007(2)
C26 0.021(2) 0.052(3) 0.026(2) -0.007(2) 0.0036(17) 0.002(2)

loop_
_atom_type_symbol
_atom_type_description
_atom_type_scat_dispersion_real
_atom_type_scat_dispersion_imag
_atom_type_scat_source
C C 0.0033 0.0016 'International Tables Vol C Tables 4.2.6.8 and 6.1.1.4'
H H 0.0000 0.0000 'International Tables Vol C Tables 4.2.6.8 and 6.1.1.4'
N N 0.0061 0.0033 'International Tables Vol C Tables 4.2.6.8 and 6.1.1.4'
O O 0.0106 0.0060 'International Tables Vol C Tables 4.2.6.8 and 6.1.1.4'
Co Co 0.3494 0.9721 'International Tables Vol C Tables 4.2.6.8 and 6.1.1.4'

loop_
_geom_angle_atom_site_label_1
_geom_angle_atom_site_label_2
_geom_angle_atom_site_label_3
_geom_angle
_geom_angle_site_symmetry_1
_geom_angle_site_symmetry_3
O3 Co1 O9 102.66(13) 3_567 .
O3 Co1 O1 104.45(11) 3_567 .
O9 Co1 O1 94.17(12) . .
O3 Co1 N1 136.71(13) 3_567 .
O9 Co1 N1 99.04(13) . .
O1 Co1 N1 110.83(12) . .
O3 Co1 O4 58.93(10) 3_567 3_567
O9 Co1 O4 79.51(11) . 3_567
O1 Co1 O4 159.58(10) . 3_567
N1 Co1 O4 89.41(11) . 3_567
O7 Co2 O7 180.00(14) 3_667 .
O7 Co2 O10 94.87(13) 3_667 .
O7 Co2 O10 85.13(13) . .
O7 Co2 O10 85.13(13) 3_667 3_667
O7 Co2 O10 94.87(13) . 3_667
O10 Co2 O10 180.00(18) . 3_667
O7 Co2 N2 90.05(12) 3_667 4_566
O7 Co2 N2 89.95(12) . 4_566
O10 Co2 N2 92.07(13) . 4_566
O10 Co2 N2 87.93(13) 3_667 4_566
O7 Co2 N2 89.95(12) 3_667 2_656
O7 Co2 N2 90.05(12) . 2_656
O10 Co2 N2 87.93(13) . 2_656
O10 Co2 N2 92.07(13) 3_667 2_656
N2 Co2 N2 180.0 4_566 2_656
C1 O1 Co1 99.1(2) . .
C4 O3 Co1 99.0(2) . 3_567
C4 O4 Co1 81.6(2) . 3_567
C14 O5 H5B 107(5) . .
C12 O7 Co2 140.0(3) . .
Co1 O9 H9B 119(3) . .
Co1 O9 H9A 117(4) . .
H9B O9 H9A 109(3) . .
Co2 O10 H10B 111(4) . .
Co2 O10 H10C 112(4) . .
H10B O10 H10C 103(3) . .
H11A O11 H11B 114(7) . .
C18 N1 C17 117.7(3) . .
C18 N1 Co1 123.4(3) . .
C17 N1 Co1 118.8(3) . .
C26 N2 C25 116.7(3) . .
C26 N2 Co2 121.2(3) . 2_646
C25 N2 Co2 122.0(3) . 2_646
O2 C1 O1 121.6(3) . .
O2 C1 C2 121.6(3) . .
O1 C1 C2 116.7(3) . .
C3 C2 C8 119.3(3) . .
C3 C2 C1 121.3(3) . .
C8 C2 C1 119.4(3) . .
C5 C3 C2 120.2(4) . .
C5 C3 C4 118.0(3) . .
C2 C3 C4 121.7(3) . .
O3 C4 O4 119.7(3) . .
O3 C4 C3 119.3(3) . .
O4 C4 C3 120.9(3) . .
C6 C5 C3 120.2(4) . .
C6 C5 H5A 119.9 . .
C3 C5 H5A 119.9 . .
C5 C6 C7 120.1(4) . .
C5 C6 H6A 120.0 . .
C7 C6 H6A 120.0 . .
C6 C7 C8 121.0(4) . .
C6 C7 H7A 119.5 . .
C8 C7 H7A 119.5 . .
C7 C8 C2 119.0(3) . .
C7 C8 C9 116.5(3) . .
C2 C8 C9 124.4(3) . .
C16 C9 C10 118.2(4) . .
C16 C9 C8 123.8(4) . .
C10 C9 C8 117.9(3) . .
C11 C10 C9 122.1(4) . .
C11 C10 H10A 119.0 . .
C9 C10 H10A 119.0 . .
C10 C11 C13 118.9(4) . .
C10 C11 C12 117.5(3) . .
C13 C11 C12 123.1(3) . .
O7 C12 O8 126.5(4) . .
O7 C12 C11 114.5(4) . .
O8 C12 C11 118.9(4) . .
C15 C13 C11 119.0(4) . .
C15 C13 C14 121.5(4) . .
C11 C13 C14 119.4(4) . .
O6 C14 O5 124.7(4) . .
O6 C14 C13 123.7(4) . .
O5 C14 C13 111.6(4) . .
C16 C15 C13 121.6(4) . .
C16 C15 H15A 119.2 . .
C13 C15 H15A 119.2 . .
C15 C16 C9 120.1(4) . .
C15 C16 H16A 120.0 . .
C9 C16 H16A 120.0 . .
N1 C17 C19 122.7(4) . .
N1 C17 H17A 118.6 . .
C19 C17 H17A 118.6 . .
N1 C18 C20 122.8(4) . .
N1 C18 H18A 118.6 . .
C20 C18 H18A 118.6 . .
C17 C19 C21 119.9(4) . .
C17 C19 H19A 120.0 . .
C21 C19 H19A 120.0 . .
C18 C20 C21 120.4(4) . .
C18 C20 H20A 119.8 . .
C21 C20 H20A 119.8 . .
C20 C21 C19 116.4(4) . .
C20 C21 C22 121.5(4) . .
C19 C21 C22 122.0(4) . .
C23 C22 C24 117.5(4) . .
C23 C22 C21 121.3(4) . .
C24 C22 C21 121.2(4) . .
C25 C23 C22 119.8(4) . .
C25 C23 H23A 120.1 . .
C22 C23 H23A 120.1 . .
C26 C24 C22 118.9(4) . .
C26 C24 H24A 120.5 . .
C22 C24 H24A 120.5 . .
N2 C25 C23 123.2(4) . .
N2 C25 H25A 118.4 . .
C23 C25 H25A 118.4 . .
N2 C26 C24 123.7(4) . .
N2 C26 H26A 118.1 . .
C24 C26 H26A 118.1 . .

loop_
_geom_bond_atom_site_label_1
_geom_bond_atom_site_label_2
_geom_bond_distance
_geom_bond_site_symmetry_2
Co1 O3 2.006(3) 3_567
Co1 O9 2.034(3) .
Co1 O1 2.042(3) .
Co1 N1 2.073(3) .
Co1 O4 2.385(3) 3_567
Co2 O7 2.057(3) 3_667
Co2 O7 2.057(3) .
Co2 O10 2.132(3) .
Co2 O10 2.132(3) 3_667
Co2 N2 2.154(3) 4_566
Co2 N2 2.154(3) 2_656
O1 C1 1.280(5) .
O2 C1 1.236(5) .
O3 C4 1.262(5) .
O3 Co1 2.006(3) 3_567
O4 C4 1.265(4) .
O4 Co1 2.385(3) 3_567
O5 C14 1.329(5) .
O5 H5B 0.85(2) .
O6 C14 1.203(5) .
O7 C12 1.247(5) .
O8 C12 1.250(5) .
O9 H9B 0.830(19) .
O9 H9A 0.831(19) .
O10 H10B 0.836(19) .
O10 H10C 0.846(19) .
O11 H11A 0.86(2) .
O11 H11B 0.85(2) .
N1 C18 1.329(5) .
N1 C17 1.355(5) .
N2 C26 1.337(5) .
N2 C25 1.338(5) .
N2 Co2 2.154(3) 2_646
C1 C2 1.510(5) .
C2 C3 1.400(5) .
C2 C8 1.403(5) .
C3 C5 1.394(5) .
C3 C4 1.504(5) .
C5 C6 1.374(6) .
C5 H5A 0.9300 .
C6 C7 1.379(6) .
C6 H6A 0.9300 .
C7 C8 1.398(5) .
C7 H7A 0.9300 .
C8 C9 1.494(5) .
C9 C16 1.392(6) .
C9 C10 1.394(6) .
C10 C11 1.387(5) .
C10 H10A 0.9300 .
C11 C13 1.399(5) .
C11 C12 1.510(6) .
C13 C15 1.387(6) .
C13 C14 1.497(5) .
C15 C16 1.379(5) .
C15 H15A 0.9300 .
C16 H16A 0.9300 .
C17 C19 1.371(5) .
C17 H17A 0.9300 .
C18 C20 1.377(6) .
C18 H18A 0.9300 .
C19 C21 1.402(6) .
C19 H19A 0.9300 .
C20 C21 1.392(6) .
C20 H20A 0.9300 .
C21 C22 1.483(5) .
C22 C23 1.380(6) .
C22 C24 1.390(6) .
C23 C25 1.373(6) .
C23 H23A 0.9300 .
C24 C26 1.375(6) .
C24 H24A 0.9300 .
C25 H25A 0.9300 .
C26 H26A 0.9300 .

loop_
_geom_torsion_atom_site_label_1
_geom_torsion_atom_site_label_2
_geom_torsion_atom_site_label_3
_geom_torsion_atom_site_label_4
_geom_torsion
_geom_torsion_site_symmetry_1
Co1 O1 C1 O2 7.7(4) .
Co1 O1 C1 C2 -176.4(3) .
O2 C1 C2 C3 -93.4(5) .
O1 C1 C2 C3 90.7(4) .
O2 C1 C2 C8 86.7(5) .
O1 C1 C2 C8 -89.1(4) .
C8 C2 C3 C5 0.8(6) .
C1 C2 C3 C5 -179.0(4) .
C8 C2 C3 C4 -177.4(3) .
C1 C2 C3 C4 2.7(5) .
Co1 O3 C4 O4 -9.2(4) 3_567
Co1 O3 C4 C3 168.6(3) 3_567
Co1 O4 C4 O3 7.8(4) 3_567
Co1 O4 C4 C3 -170.0(3) 3_567
C5 C3 C4 O3 178.0(4) .
C2 C3 C4 O3 -3.7(6) .
C5 C3 C4 O4 -4.2(6) .
C2 C3 C4 O4 174.1(4) .
C2 C3 C5 C6 0.4(6) .
C4 C3 C5 C6 178.7(4) .
C3 C5 C6 C7 -1.9(6) .
C5 C6 C7 C8 2.1(6) .
C6 C7 C8 C2 -0.9(6) .
C6 C7 C8 C9 -179.0(4) .
C3 C2 C8 C7 -0.6(6) .
C1 C2 C8 C7 179.2(4) .
C3 C2 C8 C9 177.4(3) .
C1 C2 C8 C9 -2.8(6) .
C7 C8 C9 C16 -125.3(4) .
C2 C8 C9 C16 56.7(6) .
C7 C8 C9 C10 52.0(5) .
C2 C8 C9 C10 -126.0(4) .
C16 C9 C10 C11 -0.9(6) .
C8 C9 C10 C11 -178.4(4) .
C9 C10 C11 C13 0.4(6) .
C9 C10 C11 C12 -172.2(4) .
Co2 O7 C12 O8 35.7(7) .
Co2 O7 C12 C11 -140.1(3) .
C10 C11 C12 O7 110.2(4) .
C13 C11 C12 O7 -62.0(5) .
C10 C11 C12 O8 -65.9(5) .
C13 C11 C12 O8 121.9(5) .
C10 C11 C13 C15 0.9(6) .
C12 C11 C13 C15 173.1(4) .
C10 C11 C13 C14 178.9(4) .
C12 C11 C13 C14 -9.0(6) .
C15 C13 C14 O6 144.6(5) .
C11 C13 C14 O6 -33.3(6) .
C15 C13 C14 O5 -34.9(6) .
C11 C13 C14 O5 147.2(4) .
C11 C13 C15 C16 -1.8(6) .
C14 C13 C15 C16 -179.7(4) .
C13 C15 C16 C9 1.2(7) .
C10 C9 C16 C15 0.1(6) .
C8 C9 C16 C15 177.4(4) .
C18 N1 C17 C19 -0.5(6) .
Co1 N1 C17 C19 175.9(3) .
C17 N1 C18 C20 0.4(6) .
Co1 N1 C18 C20 -175.9(3) .
N1 C17 C19 C21 -0.3(6) .
N1 C18 C20 C21 0.6(7) .
C18 C20 C21 C19 -1.3(6) .
C18 C20 C21 C22 175.1(4) .
C17 C19 C21 C20 1.1(6) .
C17 C19 C21 C22 -175.2(4) .
C20 C21 C22 C23 -144.3(5) .
C19 C21 C22 C23 31.9(6) .
C20 C21 C22 C24 32.6(6) .
C19 C21 C22 C24 -151.3(4) .
C24 C22 C23 C25 -3.5(7) .
C21 C22 C23 C25 173.5(4) .
C23 C22 C24 C26 3.0(7) .
C21 C22 C24 C26 -173.9(4) .
C26 N2 C25 C23 2.4(7) .
Co2 N2 C25 C23 -175.3(4) 2_646
C22 C23 C25 N2 0.7(8) .
C25 N2 C26 C24 -2.9(7) .
Co2 N2 C26 C24 174.9(4) 2_646
C22 C24 C26 N2 0.1(8) .
